data_1502454
loop_
_publ_author_name
'Bejger, Christopher'
'Davis, Christina M.'
'Park, Jung Su'
'M Lynch, Vincent'
'Love, Jason B.'
'Sessler, Jonathan L.'

_publ_section_title
;
 Palladium induced macrocyclic preorganization for stabilization of a
 tetrathiafulvalene mixed-valence dimer.
;
_journal_issue 18
_journal_name_full 'Organic letters'
_journal_page_first 4902
_journal_page_last 4905
_journal_paper_doi 10.1021/ol201992x
_journal_volume 13
_journal_year 2011
_chemical_formula_moiety 'C58 H56 N8 S12, 2 Pd, 2 C H2 Cl2'
_chemical_formula_sum 'C60 H60 Cl4 N8 Pd2 S12'
_chemical_formula_weight 1632.48
_chemical_name_systematic
;
 ?
;
_space_group_IT_number 14
_symmetry_cell_setting monoclinic
_symmetry_space_group_name_Hall '-P 2yn'
_symmetry_space_group_name_H-M 'P 1 21/n 1'
_atom_sites_solution_hydrogens geom
_atom_sites_solution_primary direct
_atom_sites_solution_secondary difmap
_audit_creation_method SHELXL-97
_cell_angle_alpha 90.000(5)
_cell_angle_beta 96.632(2)
_cell_angle_gamma 90.000(5)
_cell_formula_units_Z 4
_cell_length_a 18.0698(6)
_cell_length_b 18.8957(7)
_cell_length_c 19.9815(7)
_cell_measurement_reflns_used 15949
_cell_measurement_temperature 153(2)
_cell_measurement_theta_max 27.5
_cell_measurement_theta_min 2.0
_cell_volume 6776.9(4)
_computing_cell_refinement 'Collect software, Nonius B.V. 1998'
_computing_data_collection 'Collect software, Nonius B.V. 1998'
_computing_data_reduction
;
DENZO and Scalepack (Otwinoski and Minor, 1997)
;
_computing_molecular_graphics 'XP SHELXTL/PC, Siemens Analytical'
_computing_structure_refinement 'XL SHELXTL/PC, Siemens Analytical'
_computing_structure_solution
;

SIR97 - Altomare A., Burla M.C., Camalli M., Cascarano G.L., Giacovazzo C., 
Guagliardi A., Moliterni A.G.G., Polidori G.,Spagna R.
;
_diffrn_ambient_temperature 153(2)
_diffrn_measured_fraction_theta_full 0.998
_diffrn_measured_fraction_theta_max 0.998
_diffrn_measurement_device_type 'Nonius Kappa CCD'
_diffrn_measurement_method \w-scans
_diffrn_radiation_monochromator graphite
_diffrn_radiation_source 'fine-focus sealed tube'
_diffrn_radiation_type MoK\a
_diffrn_radiation_wavelength 0.71069
_diffrn_reflns_av_R_equivalents 0.0287
_diffrn_reflns_av_sigmaI/netI 0.0391
_diffrn_reflns_limit_h_max 23
_diffrn_reflns_limit_h_min -23
_diffrn_reflns_limit_k_max 24
_diffrn_reflns_limit_k_min -24
_diffrn_reflns_limit_l_max 25
_diffrn_reflns_limit_l_min -25
_diffrn_reflns_number 30338
_diffrn_reflns_theta_full 27.48
_diffrn_reflns_theta_max 27.48
_diffrn_reflns_theta_min 2.16
_exptl_absorpt_coefficient_mu 1.104
_exptl_absorpt_correction_T_max 1.06
_exptl_absorpt_correction_T_min 0.934
_exptl_absorpt_correction_type multi-scan
_exptl_absorpt_process_details
;
DENZO and Scalepack (Otwinoski and Minor, 1997)
;
_exptl_crystal_colour orange
_exptl_crystal_density_diffrn 1.600
_exptl_crystal_density_method 'not measured'
_exptl_crystal_description prisms
_exptl_crystal_F_000 3312
_exptl_crystal_size_max 0.30
_exptl_crystal_size_mid 0.28
_exptl_crystal_size_min 0.25
_refine_diff_density_max 1.232
_refine_diff_density_min -0.708
_refine_diff_density_rms 0.096
_refine_ls_extinction_method none
_refine_ls_goodness_of_fit_ref 1.058
_refine_ls_hydrogen_treatment constr
_refine_ls_matrix_type full
_refine_ls_number_parameters 759
_refine_ls_number_reflns 15512
_refine_ls_number_restraints 0
_refine_ls_restrained_S_all 1.058
_refine_ls_R_factor_all 0.0585
_refine_ls_R_factor_gt 0.0406
_refine_ls_shift/su_max 0.002
_refine_ls_shift/su_mean 0.000
_refine_ls_structure_factor_coef Fsqd
_refine_ls_weighting_details 'calc w=1/[\s^2^(Fo^2^)+(0.0657P)^2^+3.3734P] where P=(Fo^2^+2Fc^2^)/3'
_refine_ls_weighting_scheme calc
_refine_ls_wR_factor_gt 0.1078
_refine_ls_wR_factor_ref 0.1162
_reflns_number_gt 11890
_reflns_number_total 15512
_reflns_threshold_expression >2sigma(I)
_cod_data_source_file ol201992x_si_001.cif
_cod_data_source_block shelxl
_cod_depositor_comments
;
The following automatic conversions were performed:

'_symmetry_cell_setting' value 'Monoclinic' changed to 'monoclinic'
according to /home/saulius/struct/CIF-dictionaries/cif_core.dic
dictionary named 'cif_core.dic' version 2.4.1 from 2010-06-29.

Automatic conversion script
Id: cif_fix_values 1715 2011-07-08 13:25:40Z adriana 
;
_cod_original_sg_symbol_H-M P21/n
_cod_database_code 1502454

loop_
_symmetry_equiv_pos_as_xyz
'x, y, z'
'-x+1/2, y+1/2, -z+1/2'
'-x, -y, -z'
'x-1/2, -y-1/2, z-1/2'

loop_
_atom_site_label
_atom_site_type_symbol
_atom_site_fract_x
_atom_site_fract_y
_atom_site_fract_z
_atom_site_U_iso_or_equiv
_atom_site_adp_type
_atom_site_occupancy
_atom_site_symmetry_multiplicity
_atom_site_calc_flag
_atom_site_refinement_flags
Pd1 Pd 0.405802(12) 0.729752(11) 0.721726(12) 0.02377(7) Uani 1 1 d .
Pd2 Pd 0.273805(12) 0.605058(11) 0.738625(11) 0.02267(7) Uani 1 1 d .
S1 S 0.66207(5) 0.48346(4) 0.75916(5) 0.03541(19) Uani 1 1 d .
S2 S 0.55105(5) 0.37137(4) 0.77351(5) 0.0375(2) Uani 1 1 d .
S3 S 0.79351(5) 0.36552(5) 0.77334(4) 0.03468(19) Uani 1 1 d .
S4 S 0.68464(5) 0.25428(5) 0.79502(5) 0.0389(2) Uani 1 1 d .
S5 S 0.92600(5) 0.27305(5) 0.81345(5) 0.0420(2) Uani 1 1 d .
S6 S 0.80169(6) 0.14585(5) 0.83930(6) 0.0479(2) Uani 1 1 d .
S7 S 0.59435(4) 0.48792(4) 0.57124(4) 0.02950(17) Uani 1 1 d .
S8 S 0.48454(4) 0.37476(4) 0.58660(4) 0.03140(18) Uani 1 1 d .
S9 S 0.72779(4) 0.37513(4) 0.58675(5) 0.03338(19) Uani 1 1 d .
S10 S 0.62307(4) 0.26049(4) 0.61187(5) 0.03328(19) Uani 1 1 d .
S11 S 0.86327(5) 0.28316(5) 0.61524(5) 0.0384(2) Uani 1 1 d .
S12 S 0.74961(5) 0.15372(5) 0.64405(5) 0.0395(2) Uani 1 1 d .
N1 N 0.35851(14) 0.80050(13) 0.66113(13) 0.0276(6) Uani 1 1 d .
N2 N 0.40699(14) 0.79824(13) 0.79394(13) 0.0287(6) Uani 1 1 d .
N3 N 0.46012(14) 0.67190(13) 0.79962(13) 0.0269(6) Uani 1 1 d .
N4 N 0.39976(14) 0.67401(13) 0.63219(13) 0.0264(5) Uani 1 1 d .
N5 N 0.22806(14) 0.62731(13) 0.81955(13) 0.0271(6) Uani 1 1 d .
N6 N 0.17936(14) 0.62710(13) 0.68600(13) 0.0258(5) Uani 1 1 d .
N7 N 0.29590(14) 0.57055(13) 0.64473(12) 0.0252(5) Uani 1 1 d .
N8 N 0.35646(13) 0.56912(13) 0.81140(13) 0.0260(5) Uani 1 1 d .
Cl1A Cl 0.90238(8) 0.50668(10) 0.55449(7) 0.0977(5) Uani 1 1 d .
Cl2A Cl 0.88629(8) 0.52277(7) 0.69607(7) 0.0776(4) Uani 1 1 d .
C1A C 0.9313(3) 0.4767(3) 0.6371(3) 0.0722(14) Uani 1 1 d .
H1A1 H 0.9203 0.4256 0.6402 0.087 Uiso 1 1 calc R
H1A2 H 0.9859 0.4831 0.6472 0.087 Uiso 1 1 calc R
C1 C 0.35123(19) 0.78366(17) 0.59354(17) 0.0322(7) Uani 1 1 d .
C2 C 0.3295(2) 0.84392(19) 0.55682(19) 0.0421(9) Uani 1 1 d .
H2 H 0.3198 0.8476 0.5092 0.051 Uiso 1 1 calc R
C3 C 0.3246(2) 0.89812(18) 0.60377(19) 0.0417(9) Uani 1 1 d .
H3 H 0.3109 0.9458 0.5937 0.050 Uiso 1 1 calc R
C4 C 0.34376(18) 0.86945(16) 0.66867(17) 0.0304(7) Uani 1 1 d .
C5 C 0.34629(18) 0.90662(16) 0.73631(17) 0.0307(7) Uani 1 1 d .
C6 C 0.38307(17) 0.86497(16) 0.79622(17) 0.0297(7) Uani 1 1 d .
C7 C 0.3986(2) 0.88785(18) 0.86403(18) 0.0380(8) Uani 1 1 d .
H7 H 0.3875 0.9332 0.8808 0.046 Uiso 1 1 calc R
C8 C 0.4326(2) 0.83278(19) 0.90143(17) 0.0379(8) Uani 1 1 d .
H8 H 0.4491 0.8331 0.9483 0.046 Uiso 1 1 calc R
C9 C 0.43807(18) 0.77647(17) 0.85665(17) 0.0313(7) Uani 1 1 d .
C10 C 0.46581(18) 0.70663(17) 0.85705(16) 0.0304(7) Uani 1 1 d .
H10 H 0.4879 0.6853 0.8976 0.037 Uiso 1 1 calc R
C11 C 0.48293(17) 0.60006(15) 0.79671(15) 0.0251(6) Uani 1 1 d .
C12 C 0.55526(17) 0.58235(17) 0.78454(16) 0.0293(7) Uani 1 1 d .
H12 H 0.5913 0.6183 0.7806 0.035 Uiso 1 1 calc R
C13 C 0.57373(17) 0.51170(17) 0.77830(16) 0.0282(7) Uani 1 1 d .
C14 C 0.52135(17) 0.45885(16) 0.78448(16) 0.0281(7) Uani 1 1 d .
C15 C 0.44915(17) 0.47638(17) 0.79677(17) 0.0308(7) Uani 1 1 d .
H15 H 0.4133 0.4404 0.8011 0.037 Uiso 1 1 calc R
C16 C 0.43034(16) 0.54724(16) 0.80254(15) 0.0264(6) Uani 1 1 d .
C17 C 0.33410(18) 0.57025(18) 0.87140(17) 0.0330(7) Uani 1 1 d .
H17 H 0.3647 0.5521 0.9094 0.040 Uiso 1 1 calc R
C18 C 0.26309(19) 0.59925(18) 0.87826(16) 0.0340(7) Uani 1 1 d .
C19 C 0.2131(2) 0.6032(2) 0.92713(19) 0.0502(10) Uani 1 1 d .
H19 H 0.2218 0.5875 0.9725 0.060 Uiso 1 1 calc R
C20 C 0.1496(2) 0.6340(2) 0.89644(19) 0.0471(9) Uani 1 1 d .
H20 H 0.1063 0.6441 0.9175 0.057 Uiso 1 1 calc R
C21 C 0.15868(17) 0.64838(17) 0.82816(17) 0.0313(7) Uani 1 1 d .
C22 C 0.10698(18) 0.68191(16) 0.77210(17) 0.0319(7) Uani 1 1 d .
C23 C 0.11296(17) 0.64743(16) 0.70377(17) 0.0283(7) Uani 1 1 d .
C24 C 0.05843(18) 0.63229(17) 0.65004(18) 0.0338(7) Uani 1 1 d .
H24 H 0.0067 0.6417 0.6488 0.041 Uiso 1 1 calc R
C25 C 0.09292(19) 0.60119(18) 0.59905(18) 0.0351(8) Uani 1 1 d .
H25 H 0.0695 0.5854 0.5567 0.042 Uiso 1 1 calc R
C26 C 0.16935(18) 0.59752(16) 0.62226(16) 0.0280(7) Uani 1 1 d .
C27 C 0.23595(18) 0.56944(16) 0.60119(16) 0.0289(7) Uani 1 1 d .
H27 H 0.2369 0.5506 0.5572 0.035 Uiso 1 1 calc R
C28 C 0.36669(16) 0.54964(15) 0.62649(15) 0.0239(6) Uani 1 1 d .
C29 C 0.38508(17) 0.47863(16) 0.61786(15) 0.0268(6) Uani 1 1 d .
H29 H 0.3495 0.4424 0.6224 0.032 Uiso 1 1 calc R
C30 C 0.45597(16) 0.46168(15) 0.60254(15) 0.0246(6) Uani 1 1 d .
C31 C 0.50855(16) 0.51525(16) 0.59609(15) 0.0251(6) Uani 1 1 d .
C32 C 0.49051(17) 0.58562(16) 0.60566(16) 0.0265(6) Uani 1 1 d .
H32 H 0.5263 0.6218 0.6020 0.032 Uiso 1 1 calc R
C33 C 0.41949(17) 0.60244(15) 0.62071(15) 0.0249(6) Uani 1 1 d .
C34 C 0.37248(18) 0.71314(17) 0.58080(17) 0.0328(7) Uani 1 1 d .
H34 H 0.3671 0.6947 0.5363 0.039 Uiso 1 1 calc R
C35 C 0.3886(2) 0.97678(17) 0.73175(19) 0.0404(8) Uani 1 1 d .
H35A H 0.3871 1.0037 0.7735 0.061 Uiso 1 1 calc R
H35B H 0.3652 1.0045 0.6936 0.061 Uiso 1 1 calc R
H35C H 0.4405 0.9669 0.7252 0.061 Uiso 1 1 calc R
C36 C 0.26516(18) 0.92297(18) 0.74864(19) 0.0378(8) Uani 1 1 d .
H36A H 0.2379 0.8785 0.7519 0.057 Uiso 1 1 calc R
H36B H 0.2410 0.9512 0.7111 0.057 Uiso 1 1 calc R
H36C H 0.2652 0.9496 0.7907 0.057 Uiso 1 1 calc R
C37 C 0.1310(2) 0.76056(18) 0.7667(2) 0.0449(9) Uani 1 1 d .
H37A H 0.1249 0.7851 0.8089 0.067 Uiso 1 1 calc R
H37B H 0.0999 0.7834 0.7295 0.067 Uiso 1 1 calc R
H37C H 0.1833 0.7627 0.7584 0.067 Uiso 1 1 calc R
C38 C 0.02646(19) 0.6789(2) 0.7882(2) 0.0436(9) Uani 1 1 d .
H38A H 0.0104 0.6294 0.7893 0.065 Uiso 1 1 calc R
H38B H -0.0057 0.7044 0.7534 0.065 Uiso 1 1 calc R
H38C H 0.0230 0.7009 0.8321 0.065 Uiso 1 1 calc R
C39 C 0.64530(18) 0.39322(17) 0.77373(17) 0.0311(7) Uani 1 1 d .
C40 C 0.69976(17) 0.34480(17) 0.78099(16) 0.0299(7) Uani 1 1 d .
C41 C 0.82951(18) 0.28432(18) 0.80735(17) 0.0340(7) Uani 1 1 d .
C42 C 0.77984(19) 0.23344(17) 0.81681(18) 0.0354(8) Uani 1 1 d .
C43 C 0.9569(2) 0.34853(19) 0.8666(2) 0.0424(9) Uani 1 1 d .
H43A H 1.0119 0.3518 0.8695 0.051 Uiso 1 1 calc R
H43B H 0.9361 0.3923 0.8446 0.051 Uiso 1 1 calc R
C44 C 0.9348(2) 0.3451(2) 0.9367(2) 0.0485(10) Uani 1 1 d .
H44A H 0.8797 0.3456 0.9339 0.058 Uiso 1 1 calc R
H44B H 0.9534 0.3880 0.9616 0.058 Uiso 1 1 calc R
C45 C 0.9639(3) 0.2800(3) 0.9765(3) 0.0813(16) Uani 1 1 d .
H45A H 0.9515 0.2374 0.9496 0.122 Uiso 1 1 calc R
H45B H 0.9409 0.2773 1.0185 0.122 Uiso 1 1 calc R
H45C H 1.0181 0.2835 0.9870 0.122 Uiso 1 1 calc R
C46 C 0.7541(2) 0.1352(2) 0.9137(2) 0.0581(12) Uani 1 1 d .
H46A H 0.7015 0.1498 0.9030 0.070 Uiso 1 1 calc R
H46B H 0.7546 0.0845 0.9264 0.070 Uiso 1 1 calc R
C47 C 0.7898(3) 0.1786(3) 0.9738(2) 0.0759(15) Uani 1 1 d .
H47A H 0.8421 0.1631 0.9851 0.091 Uiso 1 1 calc R
H47B H 0.7906 0.2291 0.9605 0.091 Uiso 1 1 calc R
C48 C 0.7500(4) 0.1720(4) 1.0352(3) 0.104(2) Uani 1 1 d .
H48A H 0.7016 0.1959 1.0273 0.156 Uiso 1 1 calc R
H48B H 0.7799 0.1940 1.0737 0.156 Uiso 1 1 calc R
H48C H 0.7423 0.1219 1.0448 0.156 Uiso 1 1 calc R
C49 C 0.57908(17) 0.39750(16) 0.58644(15) 0.0265(6) Uani 1 1 d .
C50 C 0.63494(17) 0.35075(16) 0.59465(15) 0.0276(7) Uani 1 1 d .
C51 C 0.76651(17) 0.29118(17) 0.60992(17) 0.0314(7) Uani 1 1 d .
C52 C 0.71912(18) 0.23970(17) 0.62225(16) 0.0305(7) Uani 1 1 d .
C53 C 0.8731(2) 0.2724(2) 0.5254(2) 0.0499(10) Uani 1 1 d .
H53A H 0.8392 0.3062 0.4994 0.060 Uiso 1 1 calc R
H53B H 0.9247 0.2852 0.5180 0.060 Uiso 1 1 calc R
C54 C 0.8569(3) 0.1998(3) 0.4984(2) 0.0621(12) Uani 1 1 d .
H54A H 0.8069 0.1850 0.5087 0.075 Uiso 1 1 calc R
H54B H 0.8938 0.1663 0.5208 0.075 Uiso 1 1 calc R
C55 C 0.8594(3) 0.1969(3) 0.4217(2) 0.0827(17) Uani 1 1 d .
H55A H 0.8197 0.2267 0.3991 0.124 Uiso 1 1 calc R
H55B H 0.8523 0.1480 0.4061 0.124 Uiso 1 1 calc R
H55C H 0.9079 0.2142 0.4111 0.124 Uiso 1 1 calc R
C56 C 0.6680(2) 0.10784(19) 0.6671(2) 0.0464(9) Uani 1 1 d .
H56A H 0.6846 0.0704 0.7000 0.056 Uiso 1 1 calc R
H56B H 0.6376 0.1419 0.6898 0.056 Uiso 1 1 calc R
C57 C 0.6188(3) 0.0742(2) 0.6087(2) 0.0568(11) Uani 1 1 d .
H57A H 0.5752 0.0520 0.6261 0.068 Uiso 1 1 calc R
H57B H 0.6001 0.1116 0.5764 0.068 Uiso 1 1 calc R
C58 C 0.6597(4) 0.0187(2) 0.5720(2) 0.0782(16) Uani 1 1 d .
H58A H 0.7004 0.0412 0.5515 0.117 Uiso 1 1 calc R
H58B H 0.6249 -0.0034 0.5369 0.117 Uiso 1 1 calc R
H58C H 0.6801 -0.0175 0.6041 0.117 Uiso 1 1 calc R

loop_
_atom_site_aniso_label
_atom_site_aniso_U_11
_atom_site_aniso_U_22
_atom_site_aniso_U_33
_atom_site_aniso_U_23
_atom_site_aniso_U_13
_atom_site_aniso_U_12
Pd1 0.02343(12) 0.01502(11) 0.03293(13) -0.00084(9) 0.00357(9) 0.00143(9)
Pd2 0.01957(12) 0.01797(12) 0.03147(13) -0.00049(9) 0.00725(9) 0.00116(9)
S1 0.0256(4) 0.0276(4) 0.0540(5) 0.0077(4) 0.0087(4) 0.0063(3)
S2 0.0250(4) 0.0226(4) 0.0635(6) -0.0051(4) -0.0001(4) 0.0028(3)
S3 0.0293(4) 0.0317(4) 0.0430(5) 0.0005(4) 0.0039(3) 0.0066(4)
S4 0.0299(4) 0.0262(4) 0.0597(6) -0.0030(4) 0.0015(4) 0.0050(4)
S5 0.0293(4) 0.0458(5) 0.0510(5) -0.0065(4) 0.0049(4) 0.0133(4)
S6 0.0456(5) 0.0302(5) 0.0687(7) 0.0045(4) 0.0099(5) 0.0151(4)
S7 0.0238(4) 0.0247(4) 0.0415(4) 0.0019(3) 0.0098(3) 0.0009(3)
S8 0.0262(4) 0.0195(4) 0.0500(5) -0.0054(3) 0.0108(3) 0.0004(3)
S9 0.0250(4) 0.0274(4) 0.0486(5) 0.0051(4) 0.0079(3) 0.0011(3)
S10 0.0263(4) 0.0246(4) 0.0505(5) 0.0024(4) 0.0110(4) 0.0023(3)
S11 0.0253(4) 0.0391(5) 0.0513(5) 0.0040(4) 0.0064(4) 0.0039(4)
S12 0.0360(5) 0.0282(4) 0.0565(6) 0.0067(4) 0.0155(4) 0.0077(4)
N1 0.0292(14) 0.0174(12) 0.0359(14) -0.0008(11) 0.0028(11) 0.0020(11)
N2 0.0292(14) 0.0204(13) 0.0363(15) -0.0008(11) 0.0038(11) 0.0029(11)
N3 0.0241(13) 0.0194(12) 0.0376(15) 0.0014(11) 0.0049(11) 0.0006(10)
N4 0.0276(13) 0.0173(12) 0.0345(14) -0.0018(11) 0.0051(11) 0.0013(10)
N5 0.0247(13) 0.0243(13) 0.0333(14) -0.0053(11) 0.0077(11) -0.0011(11)
N6 0.0240(13) 0.0185(12) 0.0356(14) 0.0024(11) 0.0065(11) 0.0020(10)
N7 0.0261(13) 0.0202(12) 0.0310(13) -0.0011(10) 0.0104(11) 0.0007(11)
N8 0.0236(12) 0.0195(13) 0.0352(14) -0.0017(11) 0.0041(11) -0.0006(10)
Cl1A 0.0688(8) 0.1559(15) 0.0682(8) -0.0478(9) 0.0064(7) -0.0002(9)
Cl2A 0.0828(9) 0.0760(8) 0.0817(8) -0.0223(7) 0.0419(7) -0.0111(7)
C1A 0.064(3) 0.060(3) 0.094(4) -0.033(3) 0.015(3) 0.004(2)
C1 0.0351(18) 0.0235(16) 0.0371(18) 0.0001(14) 0.0001(14) 0.0016(14)
C2 0.051(2) 0.0316(19) 0.042(2) 0.0049(15) -0.0016(17) 0.0054(17)
C3 0.050(2) 0.0203(16) 0.054(2) 0.0028(15) 0.0024(18) 0.0076(15)
C4 0.0304(16) 0.0184(15) 0.0428(19) 0.0028(13) 0.0061(14) 0.0026(13)
C5 0.0307(17) 0.0164(14) 0.0455(19) -0.0028(13) 0.0057(14) 0.0033(13)
C6 0.0278(16) 0.0198(15) 0.0427(18) -0.0043(13) 0.0084(14) -0.0003(13)
C7 0.045(2) 0.0287(18) 0.0421(19) -0.0080(15) 0.0120(16) 0.0042(15)
C8 0.045(2) 0.0352(19) 0.0339(18) -0.0039(15) 0.0068(15) -0.0005(16)
C9 0.0296(16) 0.0282(17) 0.0365(18) -0.0011(14) 0.0055(13) -0.0016(14)
C10 0.0285(16) 0.0283(16) 0.0343(17) 0.0045(14) 0.0026(13) -0.0012(14)
C11 0.0249(15) 0.0183(14) 0.0311(16) 0.0036(12) -0.0010(12) 0.0009(12)
C12 0.0203(14) 0.0258(16) 0.0418(18) 0.0038(14) 0.0032(13) 0.0001(13)
C13 0.0235(15) 0.0254(16) 0.0351(17) 0.0029(13) 0.0005(13) 0.0024(13)
C14 0.0249(15) 0.0220(15) 0.0362(17) -0.0005(13) -0.0021(13) 0.0051(13)
C15 0.0220(15) 0.0247(16) 0.0451(19) 0.0008(14) 0.0016(13) -0.0045(13)
C16 0.0230(15) 0.0244(15) 0.0312(16) 0.0024(13) 0.0007(12) 0.0010(12)
C17 0.0298(16) 0.0345(18) 0.0340(17) -0.0022(14) 0.0007(13) 0.0002(14)
C18 0.0354(18) 0.0367(19) 0.0306(17) -0.0038(14) 0.0067(14) 0.0010(15)
C19 0.050(2) 0.067(3) 0.036(2) -0.0005(19) 0.0141(17) 0.010(2)
C20 0.042(2) 0.061(3) 0.042(2) -0.0069(19) 0.0202(17) 0.0049(19)
C21 0.0282(16) 0.0258(16) 0.0415(18) -0.0081(14) 0.0118(14) -0.0031(13)
C22 0.0268(16) 0.0212(15) 0.050(2) -0.0049(14) 0.0132(14) 0.0032(13)
C23 0.0237(15) 0.0187(15) 0.0430(18) 0.0042(13) 0.0061(13) 0.0019(12)
C24 0.0215(15) 0.0298(17) 0.050(2) 0.0044(15) 0.0033(14) 0.0050(13)
C25 0.0298(17) 0.0323(18) 0.0417(19) 0.0040(15) -0.0018(14) 0.0021(14)
C26 0.0302(16) 0.0212(15) 0.0331(16) 0.0018(13) 0.0058(13) 0.0019(13)
C27 0.0350(17) 0.0223(15) 0.0302(16) 0.0028(13) 0.0075(13) 0.0024(14)
C28 0.0252(15) 0.0215(14) 0.0266(15) -0.0017(12) 0.0101(12) 0.0002(12)
C29 0.0264(15) 0.0206(15) 0.0346(16) -0.0030(13) 0.0096(13) -0.0020(12)
C30 0.0247(15) 0.0192(14) 0.0309(16) -0.0020(12) 0.0070(12) 0.0020(12)
C31 0.0229(14) 0.0239(15) 0.0285(15) -0.0011(12) 0.0035(12) -0.0010(12)
C32 0.0254(15) 0.0183(14) 0.0362(17) -0.0027(13) 0.0047(13) -0.0032(12)
C33 0.0280(15) 0.0189(14) 0.0280(15) -0.0050(12) 0.0035(12) 0.0002(12)
C34 0.0350(18) 0.0264(16) 0.0363(18) -0.0046(14) 0.0015(14) -0.0025(14)
C35 0.046(2) 0.0227(17) 0.053(2) 0.0032(15) 0.0042(17) -0.0001(15)
C36 0.0322(18) 0.0274(17) 0.054(2) -0.0054(16) 0.0059(16) 0.0064(15)
C37 0.050(2) 0.0253(18) 0.061(2) -0.0049(17) 0.0161(19) 0.0000(16)
C38 0.0287(18) 0.048(2) 0.057(2) -0.0060(18) 0.0150(16) 0.0066(16)
C39 0.0270(16) 0.0286(17) 0.0370(17) -0.0018(14) 0.0006(13) 0.0048(14)
C40 0.0273(16) 0.0267(16) 0.0345(17) -0.0042(13) -0.0011(13) 0.0054(13)
C41 0.0321(17) 0.0331(18) 0.0362(18) -0.0053(14) 0.0017(14) 0.0093(15)
C42 0.0323(17) 0.0279(17) 0.046(2) -0.0031(15) 0.0036(15) 0.0083(14)
C43 0.0304(18) 0.0343(19) 0.062(2) 0.0022(17) 0.0048(16) 0.0031(15)
C44 0.045(2) 0.046(2) 0.053(2) -0.0065(19) 0.0012(18) 0.0079(19)
C45 0.089(4) 0.087(4) 0.069(3) -0.009(3) 0.014(3) 0.020(3)
C46 0.040(2) 0.053(3) 0.083(3) 0.024(2) 0.013(2) 0.011(2)
C47 0.057(3) 0.106(4) 0.065(3) 0.018(3) 0.008(2) -0.003(3)
C48 0.090(4) 0.149(6) 0.076(4) 0.038(4) 0.021(3) -0.002(4)
C49 0.0283(16) 0.0243(15) 0.0273(15) -0.0026(12) 0.0057(12) 0.0004(13)
C50 0.0262(15) 0.0263(16) 0.0312(16) -0.0014(13) 0.0071(12) 0.0007(13)
C51 0.0257(16) 0.0283(16) 0.0408(18) 0.0028(14) 0.0067(14) 0.0045(13)
C52 0.0287(16) 0.0274(16) 0.0367(18) -0.0007(14) 0.0090(13) 0.0056(13)
C53 0.0331(19) 0.064(3) 0.055(2) 0.015(2) 0.0146(17) 0.0065(19)
C54 0.052(3) 0.089(4) 0.046(2) 0.005(2) 0.008(2) -0.001(2)
C55 0.085(4) 0.115(5) 0.051(3) -0.006(3) 0.019(3) -0.016(3)
C56 0.052(2) 0.0312(19) 0.061(2) 0.0035(17) 0.0256(19) 0.0020(17)
C57 0.066(3) 0.040(2) 0.067(3) -0.003(2) 0.016(2) -0.013(2)
C58 0.136(5) 0.035(2) 0.066(3) -0.007(2) 0.024(3) -0.015(3)

loop_
_atom_type_symbol
_atom_type_description
_atom_type_scat_dispersion_real
_atom_type_scat_dispersion_imag
_atom_type_scat_source
C C 0.0033 0.0016 'International Tables Vol C Tables 4.2.6.8 and 6.1.1.4'
H H 0.0000 0.0000 'International Tables Vol C Tables 4.2.6.8 and 6.1.1.4'
N N 0.0061 0.0033 'International Tables Vol C Tables 4.2.6.8 and 6.1.1.4'
S S 0.1246 0.1234 'International Tables Vol C Tables 4.2.6.8 and 6.1.1.4'
Pd Pd -0.9988 1.0072 'International Tables Vol C Tables 4.2.6.8 and 6.1.1.4'
Cl Cl 0.1484 0.1585 'International Tables Vol C Tables 4.2.6.8 and 6.1.1.4'

loop_
_geom_angle_atom_site_label_1
_geom_angle_atom_site_label_2
_geom_angle_atom_site_label_3
_geom_angle
N1 Pd1 N2 88.32(11)
N1 Pd1 N3 168.13(10)
N2 Pd1 N3 80.10(10)
N1 Pd1 N4 80.51(10)
N2 Pd1 N4 168.49(10)
N3 Pd1 N4 110.91(10)
N6 Pd2 N5 88.43(11)
N6 Pd2 N7 79.99(10)
N5 Pd2 N7 165.32(10)
N6 Pd2 N8 164.88(10)
N5 Pd2 N8 80.14(10)
N7 Pd2 N8 109.50(10)
C39 S1 C13 94.56(15)
C39 S2 C14 95.09(15)
C40 S3 C41 95.07(16)
C40 S4 C42 95.22(15)
C41 S5 C43 100.45(16)
C42 S6 C46 101.65(19)
C31 S7 C49 94.32(14)
C30 S8 C49 94.44(14)
C50 S9 C51 95.37(15)
C50 S10 C52 95.64(15)
C51 S11 C53 99.19(17)
C52 S12 C56 105.32(17)
C4 N1 C1 109.6(3)
C4 N1 Pd1 132.8(2)
C1 N1 Pd1 116.0(2)
C6 N2 C9 110.5(3)
C6 N2 Pd1 132.9(2)
C9 N2 Pd1 116.6(2)
C10 N3 C11 121.2(3)
C10 N3 Pd1 112.2(2)
C11 N3 Pd1 126.3(2)
C34 N4 C33 119.1(3)
C34 N4 Pd1 111.5(2)
C33 N4 Pd1 129.3(2)
C21 N5 C18 110.4(3)
C21 N5 Pd2 131.5(2)
C18 N5 Pd2 115.4(2)
C23 N6 C26 109.4(3)
C23 N6 Pd2 132.2(2)
C26 N6 Pd2 115.1(2)
C27 N7 C28 121.6(3)
C27 N7 Pd2 112.1(2)
C28 N7 Pd2 126.31(19)
C17 N8 C16 120.7(3)
C17 N8 Pd2 111.3(2)
C16 N8 Pd2 128.0(2)
Cl2A C1A Cl1A 111.2(3)
Cl2A C1A H1A1 109.4
Cl1A C1A H1A1 109.4
Cl2A C1A H1A2 109.4
Cl1A C1A H1A2 109.4
H1A1 C1A H1A2 108.0
N1 C1 C2 108.5(3)
N1 C1 C34 113.3(3)
C2 C1 C34 138.0(3)
C1 C2 C3 106.4(3)
C1 C2 H2 126.8
C3 C2 H2 126.8
C2 C3 C4 107.9(3)
C2 C3 H3 126.0
C4 C3 H3 126.0
N1 C4 C3 107.5(3)
N1 C4 C5 124.3(3)
C3 C4 C5 128.2(3)
C4 C5 C6 115.3(3)
C4 C5 C35 108.0(3)
C6 C5 C35 108.5(3)
C4 C5 C36 107.6(3)
C6 C5 C36 108.3(3)
C35 C5 C36 108.9(3)
N2 C6 C7 106.9(3)
N2 C6 C5 125.2(3)
C7 C6 C5 127.9(3)
C8 C7 C6 108.2(3)
C8 C7 H7 125.9
C6 C7 H7 125.9
C7 C8 C9 106.6(3)
C7 C8 H8 126.7
C9 C8 H8 126.7
N2 C9 C8 107.7(3)
N2 C9 C10 113.1(3)
C8 C9 C10 139.3(3)
N3 C10 C9 118.0(3)
N3 C10 H10 121.0
C9 C10 H10 121.0
C16 C11 C12 120.3(3)
C16 C11 N3 118.5(3)
C12 C11 N3 121.1(3)
C13 C12 C11 119.1(3)
C13 C12 H12 120.4
C11 C12 H12 120.4
C12 C13 C14 120.7(3)
C12 C13 S1 122.9(2)
C14 C13 S1 116.3(2)
C13 C14 C15 120.3(3)
C13 C14 S2 116.3(2)
C15 C14 S2 123.4(2)
C16 C15 C14 119.1(3)
C16 C15 H15 120.5
C14 C15 H15 120.5
C15 C16 C11 120.5(3)
C15 C16 N8 122.0(3)
C11 C16 N8 117.4(3)
N8 C17 C18 118.3(3)
N8 C17 H17 120.9
C18 C17 H17 120.9
N5 C18 C19 107.7(3)
N5 C18 C17 113.6(3)
C19 C18 C17 138.5(3)
C20 C19 C18 106.5(3)
C20 C19 H19 126.8
C18 C19 H19 126.8
C19 C20 C21 109.2(3)
C19 C20 H20 125.4
C21 C20 H20 125.4
N5 C21 C20 106.2(3)
N5 C21 C22 122.3(3)
C20 C21 C22 131.5(3)
C21 C22 C38 110.5(3)
C21 C22 C23 112.5(2)
C38 C22 C23 109.8(3)
C21 C22 C37 107.3(3)
C38 C22 C37 109.3(3)
C23 C22 C37 107.3(3)
N6 C23 C24 108.0(3)
N6 C23 C22 121.0(3)
C24 C23 C22 131.0(3)
C25 C24 C23 108.3(3)
C25 C24 H24 125.8
C23 C24 H24 125.8
C24 C25 C26 106.6(3)
C24 C25 H25 126.7
C26 C25 H25 126.7
N6 C26 C25 107.6(3)
N6 C26 C27 113.5(3)
C25 C26 C27 138.8(3)
N7 C27 C26 117.4(3)
N7 C27 H27 121.3
C26 C27 H27 121.3
C33 C28 C29 120.1(3)
C33 C28 N7 117.7(3)
C29 C28 N7 122.1(3)
C30 C29 C28 119.2(3)
C30 C29 H29 120.4
C28 C29 H29 120.4
C29 C30 C31 120.3(3)
C29 C30 S8 123.5(2)
C31 C30 S8 116.1(2)
C32 C31 C30 120.4(3)
C32 C31 S7 123.3(2)
C30 C31 S7 116.2(2)
C31 C32 C33 119.1(3)
C31 C32 H32 120.4
C33 C32 H32 120.4
C32 C33 C28 120.8(3)
C32 C33 N4 120.5(3)
C28 C33 N4 118.7(3)
N4 C34 C1 118.2(3)
N4 C34 H34 120.9
C1 C34 H34 120.9
C5 C35 H35A 109.5
C5 C35 H35B 109.5
H35A C35 H35B 109.5
C5 C35 H35C 109.5
H35A C35 H35C 109.5
H35B C35 H35C 109.5
C5 C36 H36A 109.5
C5 C36 H36B 109.5
H36A C36 H36B 109.5
C5 C36 H36C 109.5
H36A C36 H36C 109.5
H36B C36 H36C 109.5
C22 C37 H37A 109.5
C22 C37 H37B 109.5
H37A C37 H37B 109.5
C22 C37 H37C 109.5
H37A C37 H37C 109.5
H37B C37 H37C 109.5
C22 C38 H38A 109.5
C22 C38 H38B 109.5
H38A C38 H38B 109.5
C22 C38 H38C 109.5
H38A C38 H38C 109.5
H38B C38 H38C 109.5
C40 C39 S2 122.8(3)
C40 C39 S1 122.7(3)
S2 C39 S1 114.41(17)
C39 C40 S4 123.8(3)
C39 C40 S3 122.7(3)
S4 C40 S3 113.46(17)
C42 C41 S5 125.5(3)
C42 C41 S3 116.9(3)
S5 C41 S3 116.9(2)
C41 C42 S6 125.4(3)
C41 C42 S4 116.9(3)
S6 C42 S4 117.3(2)
C44 C43 S5 114.3(3)
C44 C43 H43A 108.7
S5 C43 H43A 108.7
C44 C43 H43B 108.7
S5 C43 H43B 108.7
H43A C43 H43B 107.6
C43 C44 C45 114.1(3)
C43 C44 H44A 108.7
C45 C44 H44A 108.7
C43 C44 H44B 108.7
C45 C44 H44B 108.7
H44A C44 H44B 107.6
C44 C45 H45A 109.5
C44 C45 H45B 109.5
H45A C45 H45B 109.5
C44 C45 H45C 109.5
H45A C45 H45C 109.5
H45B C45 H45C 109.5
C47 C46 S6 112.7(3)
C47 C46 H46A 109.1
S6 C46 H46A 109.1
C47 C46 H46B 109.1
S6 C46 H46B 109.1
H46A C46 H46B 107.8
C48 C47 C46 113.5(5)
C48 C47 H47A 108.9
C46 C47 H47A 108.9
C48 C47 H47B 108.9
C46 C47 H47B 108.9
H47A C47 H47B 107.7
C47 C48 H48A 109.5
C47 C48 H48B 109.5
H48A C48 H48B 109.5
C47 C48 H48C 109.5
H48A C48 H48C 109.5
H48B C48 H48C 109.5
C50 C49 S8 123.8(2)
C50 C49 S7 122.0(2)
S8 C49 S7 114.07(17)
C49 C50 S10 123.9(2)
C49 C50 S9 121.9(2)
S10 C50 S9 114.18(17)
C52 C51 S11 125.7(3)
C52 C51 S9 117.2(2)
S11 C51 S9 117.11(19)
C51 C52 S12 122.0(3)
C51 C52 S10 117.2(2)
S12 C52 S10 120.71(19)
C54 C53 S11 114.7(3)
C54 C53 H53A 108.6
S11 C53 H53A 108.6
C54 C53 H53B 108.6
S11 C53 H53B 108.6
H53A C53 H53B 107.6
C53 C54 C55 111.5(4)
C53 C54 H54A 109.3
C55 C54 H54A 109.3
C53 C54 H54B 109.3
C55 C54 H54B 109.3
H54A C54 H54B 108.0
C54 C55 H55A 109.5
C54 C55 H55B 109.5
H55A C55 H55B 109.5
C54 C55 H55C 109.5
H55A C55 H55C 109.5
H55B C55 H55C 109.5
C57 C56 S12 115.2(3)
C57 C56 H56A 108.5
S12 C56 H56A 108.5
C57 C56 H56B 108.5
S12 C56 H56B 108.5
H56A C56 H56B 107.5
C58 C57 C56 112.6(4)
C58 C57 H57A 109.1
C56 C57 H57A 109.1
C58 C57 H57B 109.1
C56 C57 H57B 109.1
H57A C57 H57B 107.8
C57 C58 H58A 109.5
C57 C58 H58B 109.5
H58A C58 H58B 109.5
C57 C58 H58C 109.5
H58A C58 H58C 109.5
H58B C58 H58C 109.5

loop_
_geom_bond_atom_site_label_1
_geom_bond_atom_site_label_2
_geom_bond_distance
Pd1 N1 1.935(2)
Pd1 N2 1.936(3)
Pd1 N3 2.056(3)
Pd1 N4 2.068(2)
Pd2 N6 1.944(2)
Pd2 N5 1.945(2)
Pd2 N7 2.068(2)
Pd2 N8 2.075(2)
S1 C39 1.762(3)
S1 C13 1.766(3)
S2 C39 1.752(3)
S2 C14 1.759(3)
S3 C40 1.762(3)
S3 C41 1.771(3)
S4 C40 1.760(3)
S4 C42 1.769(3)
S5 C41 1.747(3)
S5 C43 1.826(4)
S6 C42 1.748(3)
S6 C46 1.813(5)
S7 C31 1.759(3)
S7 C49 1.763(3)
S8 C30 1.762(3)
S8 C49 1.762(3)
S9 C50 1.765(3)
S9 C51 1.774(3)
S10 C50 1.758(3)
S10 C52 1.768(3)
S11 C51 1.746(3)
S11 C53 1.835(4)
S12 C52 1.754(3)
S12 C56 1.815(4)
N1 C4 1.342(4)
N1 C1 1.379(4)
N2 C6 1.335(4)
N2 C9 1.375(4)
N3 C10 1.316(4)
N3 C11 1.422(4)
N4 C34 1.314(4)
N4 C33 1.424(4)
N5 C21 1.345(4)
N5 C18 1.374(4)
N6 C23 1.346(4)
N6 C26 1.383(4)
N7 C27 1.309(4)
N7 C28 1.426(4)
N8 C17 1.309(4)
N8 C16 1.428(4)
Cl1A C1A 1.766(6)
Cl2A C1A 1.741(5)
C1A H1A1 0.9900
C1A H1A2 0.9900
C1 C2 1.387(5)
C1 C34 1.418(4)
C2 C3 1.398(5)
C2 H2 0.9500
C3 C4 1.411(5)
C3 H3 0.9500
C4 C5 1.519(5)
C5 C6 1.520(5)
C5 C35 1.539(5)
C5 C36 1.546(4)
C6 C7 1.419(5)
C7 C8 1.383(5)
C7 H7 0.9500
C8 C9 1.401(5)
C8 H8 0.9500
C9 C10 1.411(4)
C10 H10 0.9500
C11 C16 1.392(4)
C11 C12 1.397(4)
C12 C13 1.385(4)
C12 H12 0.9500
C13 C14 1.391(4)
C14 C15 1.395(4)
C15 C16 1.390(4)
C15 H15 0.9500
C17 C18 1.416(5)
C17 H17 0.9500
C18 C19 1.406(5)
C19 C20 1.367(6)
C19 H19 0.9500
C20 C21 1.419(5)
C20 H20 0.9500
C21 C22 1.512(5)
C22 C38 1.527(4)
C22 C23 1.528(5)
C22 C37 1.555(5)
C23 C24 1.400(5)
C24 C25 1.385(5)
C24 H24 0.9500
C25 C26 1.407(4)
C25 H25 0.9500
C26 C27 1.423(4)
C27 H27 0.9500
C28 C33 1.395(4)
C28 C29 1.398(4)
C29 C30 1.388(4)
C29 H29 0.9500
C30 C31 1.404(4)
C31 C32 1.388(4)
C32 C33 1.388(4)
C32 H32 0.9500
C34 H34 0.9500
C35 H35A 0.9800
C35 H35B 0.9800
C35 H35C 0.9800
C36 H36A 0.9800
C36 H36B 0.9800
C36 H36C 0.9800
C37 H37A 0.9800
C37 H37B 0.9800
C37 H37C 0.9800
C38 H38A 0.9800
C38 H38B 0.9800
C38 H38C 0.9800
C39 C40 1.339(4)
C41 C42 1.343(5)
C43 C44 1.503(6)
C43 H43A 0.9900
C43 H43B 0.9900
C44 C45 1.525(6)
C44 H44A 0.9900
C44 H44B 0.9900
C45 H45A 0.9800
C45 H45B 0.9800
C45 H45C 0.9800
C46 C47 1.534(7)
C46 H46A 0.9900
C46 H46B 0.9900
C47 C48 1.498(7)
C47 H47A 0.9900
C47 H47B 0.9900
C48 H48A 0.9800
C48 H48B 0.9800
C48 H48C 0.9800
C49 C50 1.337(4)
C51 C52 1.338(5)
C53 C54 1.491(6)
C53 H53A 0.9900
C53 H53B 0.9900
C54 C55 1.539(6)
C54 H54A 0.9900
C54 H54B 0.9900
C55 H55A 0.9800
C55 H55B 0.9800
C55 H55C 0.9800
C56 C57 1.520(6)
C56 H56A 0.9900
C56 H56B 0.9900
C57 C58 1.520(6)
C57 H57A 0.9900
C57 H57B 0.9900
C58 H58A 0.9800
C58 H58B 0.9800
C58 H58C 0.9800

loop_
_geom_torsion_atom_site_label_1
_geom_torsion_atom_site_label_2
_geom_torsion_atom_site_label_3
_geom_torsion_atom_site_label_4
_geom_torsion
N2 Pd1 N1 C4 7.3(3)
N3 Pd1 N1 C4 -5.2(7)
N4 Pd1 N1 C4 -169.9(3)
N2 Pd1 N1 C1 171.5(2)
N3 Pd1 N1 C1 159.0(4)
N4 Pd1 N1 C1 -5.7(2)
N1 Pd1 N2 C6 0.6(3)
N3 Pd1 N2 C6 178.0(3)
N4 Pd1 N2 C6 14.6(7)
N1 Pd1 N2 C9 -179.4(2)
N3 Pd1 N2 C9 -2.0(2)
N4 Pd1 N2 C9 -165.4(4)
N1 Pd1 N3 C10 15.2(6)
N2 Pd1 N3 C10 2.5(2)
N4 Pd1 N3 C10 179.0(2)
N1 Pd1 N3 C11 -171.4(4)
N2 Pd1 N3 C11 175.9(3)
N4 Pd1 N3 C11 -7.6(3)
N1 Pd1 N4 C34 3.5(2)
N2 Pd1 N4 C34 -10.7(6)
N3 Pd1 N4 C34 -173.1(2)
N1 Pd1 N4 C33 -175.5(3)
N2 Pd1 N4 C33 170.3(4)
N3 Pd1 N4 C33 7.8(3)
N6 Pd2 N5 C21 0.3(3)
N7 Pd2 N5 C21 -37.4(6)
N8 Pd2 N5 C21 -169.8(3)
N6 Pd2 N5 C18 159.5(2)
N7 Pd2 N5 C18 121.7(4)
N8 Pd2 N5 C18 -10.6(2)
N5 Pd2 N6 C23 -1.2(3)
N7 Pd2 N6 C23 169.8(3)
N8 Pd2 N6 C23 39.5(5)
N5 Pd2 N6 C26 -158.4(2)
N7 Pd2 N6 C26 12.5(2)
N8 Pd2 N6 C26 -117.7(4)
N6 Pd2 N7 C27 -10.0(2)
N5 Pd2 N7 C27 28.4(5)
N8 Pd2 N7 C27 157.8(2)
N6 Pd2 N7 C28 170.1(2)
N5 Pd2 N7 C28 -151.5(4)
N8 Pd2 N7 C28 -22.1(3)
N6 Pd2 N8 C17 -33.2(5)
N5 Pd2 N8 C17 8.2(2)
N7 Pd2 N8 C17 -160.4(2)
N6 Pd2 N8 C16 148.8(3)
N5 Pd2 N8 C16 -169.8(3)
N7 Pd2 N8 C16 21.7(3)
C4 N1 C1 C2 -1.3(4)
Pd1 N1 C1 C2 -169.1(2)
C4 N1 C1 C34 174.6(3)
Pd1 N1 C1 C34 6.8(4)
N1 C1 C2 C3 0.7(4)
C34 C1 C2 C3 -173.6(4)
C1 C2 C3 C4 0.1(4)
C1 N1 C4 C3 1.3(4)
Pd1 N1 C4 C3 166.3(3)
C1 N1 C4 C5 180.0(3)
Pd1 N1 C4 C5 -15.1(5)
C2 C3 C4 N1 -0.9(4)
C2 C3 C4 C5 -179.4(3)
N1 C4 C5 C6 12.8(5)
C3 C4 C5 C6 -168.9(3)
N1 C4 C5 C35 134.3(3)
C3 C4 C5 C35 -47.3(4)
N1 C4 C5 C36 -108.2(3)
C3 C4 C5 C36 70.2(4)
C9 N2 C6 C7 -0.6(4)
Pd1 N2 C6 C7 179.3(2)
C9 N2 C6 C5 179.5(3)
Pd1 N2 C6 C5 -0.6(5)
C4 C5 C6 N2 -5.4(5)
C35 C5 C6 N2 -126.7(3)
C36 C5 C6 N2 115.1(3)
C4 C5 C6 C7 174.7(3)
C35 C5 C6 C7 53.4(4)
C36 C5 C6 C7 -64.7(4)
N2 C6 C7 C8 0.3(4)
C5 C6 C7 C8 -179.8(3)
C6 C7 C8 C9 0.2(4)
C6 N2 C9 C8 0.7(4)
Pd1 N2 C9 C8 -179.2(2)
C6 N2 C9 C10 -178.8(3)
Pd1 N2 C9 C10 1.3(4)
C7 C8 C9 N2 -0.5(4)
C7 C8 C9 C10 178.7(4)
C11 N3 C10 C9 -176.4(3)
Pd1 N3 C10 C9 -2.6(4)
N2 C9 C10 N3 1.0(4)
C8 C9 C10 N3 -178.3(4)
C10 N3 C11 C16 91.7(4)
Pd1 N3 C11 C16 -81.2(3)
C10 N3 C11 C12 -91.8(4)
Pd1 N3 C11 C12 95.3(3)
C16 C11 C12 C13 0.1(5)
N3 C11 C12 C13 -176.3(3)
C11 C12 C13 C14 -0.4(5)
C11 C12 C13 S1 177.1(2)
C39 S1 C13 C12 171.2(3)
C39 S1 C13 C14 -11.2(3)
C12 C13 C14 C15 0.3(5)
S1 C13 C14 C15 -177.4(2)
C12 C13 C14 S2 178.5(3)
S1 C13 C14 S2 0.9(3)
C39 S2 C14 C13 10.0(3)
C39 S2 C14 C15 -171.8(3)
C13 C14 C15 C16 0.2(5)
S2 C14 C15 C16 -177.9(2)
C14 C15 C16 C11 -0.5(5)
C14 C15 C16 N8 176.5(3)
C12 C11 C16 C15 0.4(5)
N3 C11 C16 C15 176.9(3)
C12 C11 C16 N8 -176.8(3)
N3 C11 C16 N8 -0.2(4)
C17 N8 C16 C15 84.1(4)
Pd2 N8 C16 C15 -98.1(3)
C17 N8 C16 C11 -98.8(4)
Pd2 N8 C16 C11 79.0(3)
C16 N8 C17 C18 173.6(3)
Pd2 N8 C17 C18 -4.5(4)
C21 N5 C18 C19 -0.4(4)
Pd2 N5 C18 C19 -163.9(2)
C21 N5 C18 C17 174.8(3)
Pd2 N5 C18 C17 11.3(4)
N8 C17 C18 N5 -4.0(5)
N8 C17 C18 C19 169.0(4)
N5 C18 C19 C20 -0.4(4)
C17 C18 C19 C20 -173.7(4)
C18 C19 C20 C21 1.0(5)
C18 N5 C21 C20 1.0(4)
Pd2 N5 C21 C20 161.0(3)
C18 N5 C21 C22 179.6(3)
Pd2 N5 C21 C22 -20.5(5)
C19 C20 C21 N5 -1.3(4)
C19 C20 C21 C22 -179.7(3)
N5 C21 C22 C38 162.1(3)
C20 C21 C22 C38 -19.7(5)
N5 C21 C22 C23 38.9(4)
C20 C21 C22 C23 -142.9(4)
N5 C21 C22 C37 -78.8(4)
C20 C21 C22 C37 99.4(4)
C26 N6 C23 C24 -1.3(3)
Pd2 N6 C23 C24 -159.5(2)
C26 N6 C23 C22 179.9(3)
Pd2 N6 C23 C22 21.7(4)
C21 C22 C23 N6 -39.2(4)
C38 C22 C23 N6 -162.8(3)
C37 C22 C23 N6 78.6(4)
C21 C22 C23 C24 142.3(3)
C38 C22 C23 C24 18.7(5)
C37 C22 C23 C24 -100.0(4)
N6 C23 C24 C25 0.8(4)
C22 C23 C24 C25 179.5(3)
C23 C24 C25 C26 0.0(4)
C23 N6 C26 C25 1.3(3)
Pd2 N6 C26 C25 163.6(2)
C23 N6 C26 C27 -175.4(3)
Pd2 N6 C26 C27 -13.1(3)
C24 C25 C26 N6 -0.7(4)
C24 C25 C26 C27 174.7(4)
C28 N7 C27 C26 -174.2(3)
Pd2 N7 C27 C26 5.9(3)
N6 C26 C27 N7 4.3(4)
C25 C26 C27 N7 -170.9(4)
C27 N7 C28 C33 108.1(3)
Pd2 N7 C28 C33 -72.0(3)
C27 N7 C28 C29 -75.1(4)
Pd2 N7 C28 C29 104.7(3)
C33 C28 C29 C30 -0.9(5)
N7 C28 C29 C30 -177.6(3)
C28 C29 C30 C31 0.3(5)
C28 C29 C30 S8 -176.9(2)
C49 S8 C30 C29 -170.9(3)
C49 S8 C30 C31 11.8(3)
C29 C30 C31 C32 0.7(5)
S8 C30 C31 C32 178.1(2)
C29 C30 C31 S7 -176.0(2)
S8 C30 C31 S7 1.4(3)
C49 S7 C31 C32 169.6(3)
C49 S7 C31 C30 -13.8(3)
C30 C31 C32 C33 -0.9(5)
S7 C31 C32 C33 175.5(2)
C31 C32 C33 C28 0.2(5)
C31 C32 C33 N4 178.7(3)
C29 C28 C33 C32 0.7(5)
N7 C28 C33 C32 177.5(3)
C29 C28 C33 N4 -177.8(3)
N7 C28 C33 N4 -1.0(4)
C34 N4 C33 C32 88.9(4)
Pd1 N4 C33 C32 -92.1(3)
C34 N4 C33 C28 -92.6(4)
Pd1 N4 C33 C28 86.4(3)
C33 N4 C34 C1 178.3(3)
Pd1 N4 C34 C1 -0.9(4)
N1 C1 C34 N4 -3.7(4)
C2 C1 C34 N4 170.5(4)
C14 S2 C39 C40 165.6(3)
C14 S2 C39 S1 -17.6(2)
C13 S1 C39 C40 -165.3(3)
C13 S1 C39 S2 17.9(2)
S2 C39 C40 S4 -3.0(4)
S1 C39 C40 S4 -179.57(19)
S2 C39 C40 S3 173.90(18)
S1 C39 C40 S3 -2.7(4)
C42 S4 C40 C39 -167.8(3)
C42 S4 C40 S3 15.0(2)
C41 S3 C40 C39 167.5(3)
C41 S3 C40 S4 -15.3(2)
C43 S5 C41 C42 -132.1(3)
C43 S5 C41 S3 58.3(2)
C40 S3 C41 C42 9.7(3)
C40 S3 C41 S5 -179.7(2)
S5 C41 C42 S6 1.7(5)
S3 C41 C42 S6 171.4(2)
S5 C41 C42 S4 -170.37(19)
S3 C41 C42 S4 -0.7(4)
C46 S6 C42 C41 125.7(3)
C46 S6 C42 S4 -62.2(3)
C40 S4 C42 C41 -8.7(3)
C40 S4 C42 S6 178.5(2)
C41 S5 C43 C44 65.2(3)
S5 C43 C44 C45 58.8(4)
C42 S6 C46 C47 -69.1(4)
S6 C46 C47 C48 178.4(4)
C30 S8 C49 C50 161.1(3)
C30 S8 C49 S7 -21.12(19)
C31 S7 C49 C50 -160.5(3)
C31 S7 C49 S8 21.70(19)
S8 C49 C50 S10 -4.0(4)
S7 C49 C50 S10 178.45(17)
S8 C49 C50 S9 174.36(17)
S7 C49 C50 S9 -3.2(4)
C52 S10 C50 C49 -175.2(3)
C52 S10 C50 S9 6.3(2)
C51 S9 C50 C49 175.9(3)
C51 S9 C50 S10 -5.7(2)
C53 S11 C51 C52 100.3(3)
C53 S11 C51 S9 -80.2(2)
C50 S9 C51 C52 2.5(3)
C50 S9 C51 S11 -177.1(2)
S11 C51 C52 S12 -1.7(5)
S9 C51 C52 S12 178.75(18)
S11 C51 C52 S10 -178.84(19)
S9 C51 C52 S10 1.6(4)
C56 S12 C52 C51 172.1(3)
C56 S12 C52 S10 -10.9(3)
C50 S10 C52 C51 -4.9(3)
C50 S10 C52 S12 178.0(2)
C51 S11 C53 C54 -79.5(3)
S11 C53 C54 C55 174.8(3)
C52 S12 C56 C57 86.4(3)
S12 C56 C57 C58 60.6(4)
